data_4121045
loop_
_publ_author_name
'Xin-Hua Zhao'
'Xing-Cai Huang'
'Shao-Liang Zhang'
'Dong Shao'
'Hai-Yan Wei'
'Xin-Yi Wang'

_publ_contact_author
;
        Xinyi Wang
        School of Chemistry and Chemical Engineering
        State Key Labatory of Coordination Chemistry
        Nanjing National Lab of Microstructure 
        Nanjing University
;
_publ_contact_author_email wangxy66@nju.edu.cn
_publ_contact_author_fax 86-25-83314502
_publ_contact_author_phone 86-25-83621651
_publ_section_title
;
 Cation-Dependent Magnetic Ordering and Room-Temperature Bistability in
 Azido-Bridged Perovskite-Type Compounds
;
_journal_name_full 'Journal of the American Chemical Society'
_journal_page_first 16006
_journal_page_last 16009
_journal_paper_doi 10.1021/ja407654n
_journal_volume 135
_journal_year 2013
_chemical_formula_sum 'C4 H12 Mn N10'
_chemical_formula_weight 255.18
_chemical_name_common TMA-Mn-N3-333K
_chemical_name_systematic
; 
 ? 
;
_space_group_IT_number 221
_symmetry_cell_setting cubic
_symmetry_space_group_name_Hall '-P 4 2 3'
_symmetry_space_group_name_H-M 'P m -3 m'
_atom_sites_solution_primary direct
_atom_sites_solution_secondary difmap
_audit_creation_method SHELXL-97
_cell_angle_alpha 90.00
_cell_angle_beta 90.00
_cell_angle_gamma 90.00
_cell_formula_units_Z 1
_cell_length_a 6.4505(17)
_cell_length_b 6.4505(17)
_cell_length_c 6.4505(17)
_cell_measurement_reflns_used 1290
_cell_measurement_temperature 333(2)
_cell_measurement_theta_max 24.3473
_cell_measurement_theta_min 3.1581
_cell_volume 268.40(12)
_computing_cell_refinement 'Bruker SAINT'
_computing_data_collection 'Bruker ApexII'
_computing_data_reduction 'Bruker SAINT'
_computing_molecular_graphics Diamond
_computing_publication_material 'SHELXL-97 (Sheldrick, 2008)'
_computing_structure_refinement 'SHELXL-97 (Sheldrick, 2008)'
_computing_structure_solution 'SHELXS-97 (Sheldrick, 2008)'
_diffrn_ambient_temperature 333(2)
_diffrn_measured_fraction_theta_full 1.000
_diffrn_measured_fraction_theta_max 0.984
_diffrn_measurement_device_type 'Bruker ApexII'
_diffrn_measurement_method 'phi and omega scans'
_diffrn_radiation_monochromator graphite
_diffrn_radiation_source 'fine-focus sealed tube'
_diffrn_radiation_type MoK\a
_diffrn_radiation_wavelength 0.71073
_diffrn_reflns_av_R_equivalents 0.0316
_diffrn_reflns_av_sigmaI/netI 0.0109
_diffrn_reflns_limit_h_max 9
_diffrn_reflns_limit_h_min -9
_diffrn_reflns_limit_k_max 5
_diffrn_reflns_limit_k_min -9
_diffrn_reflns_limit_l_max 9
_diffrn_reflns_limit_l_min -9
_diffrn_reflns_number 2949
_diffrn_reflns_theta_full 27.50
_diffrn_reflns_theta_max 31.31
_diffrn_reflns_theta_min 3.16
_exptl_absorpt_coefficient_mu 1.218
_exptl_absorpt_correction_T_max 0.7457
_exptl_absorpt_correction_T_min 0.6005
_exptl_absorpt_correction_type multi-scan
_exptl_absorpt_process_details 'SADABS: Bruker'
_exptl_crystal_colour colorless
_exptl_crystal_density_diffrn 1.579
_exptl_crystal_description block
_exptl_crystal_F_000 131
_exptl_crystal_size_max 0.40
_exptl_crystal_size_mid 0.32
_exptl_crystal_size_min 0.32
_refine_diff_density_max 0.320
_refine_diff_density_min -0.123
_refine_diff_density_rms 0.074
_refine_ls_extinction_coef 0.16(5)
_refine_ls_extinction_expression Fc^*^=kFc[1+0.001xFc^2^\l^3^/sin(2\q)]^-1/4^
_refine_ls_extinction_method SHELXL
_refine_ls_goodness_of_fit_ref 1.303
_refine_ls_matrix_type full
_refine_ls_number_parameters 16
_refine_ls_number_reflns 122
_refine_ls_number_restraints 0
_refine_ls_restrained_S_all 1.303
_refine_ls_R_factor_all 0.0300
_refine_ls_R_factor_gt 0.0300
_refine_ls_shift/su_max 0.000
_refine_ls_shift/su_mean 0.000
_refine_ls_structure_factor_coef Fsqd
_refine_ls_weighting_details 'calc w=1/[\s^2^(Fo^2^)+(0.0519P)^2^+0.0000P] where P=(Fo^2^+2Fc^2^)/3'
_refine_ls_weighting_scheme calc
_refine_ls_wR_factor_gt 0.0739
_refine_ls_wR_factor_ref 0.0739
_reflns_number_gt 122
_reflns_number_total 122
_reflns_threshold_expression >2sigma(I)
_cod_data_source_file ja407654n_si_002_19.cif
_cod_data_source_block TMA-Mn-N3-333K
_cod_depositor_comments
;
The following automatic conversions were performed:

'_exptl_absorpt_correction_type' value 'multi-Scan' changed to
'multi-scan' according to the built-in table from CIF Core dictionary
named 'cif_core.dic' version 2.4.1 from 2010-06-29.

Automatic conversion script
Id: cif_fix_values 2281 2013-09-26 08:29:07Z andrius 
;
_cod_database_code 4121045

loop_
_symmetry_equiv_pos_as_xyz
'x, y, z'
'-y, x, z'
'-x, -y, z'
'y, -x, z'
'x, -z, y'
'x, -y, -z'
'x, z, -y'
'z, y, -x'
'-x, y, -z'
'-z, y, x'
'z, x, y'
'y, z, x'
'-y, -z, x'
'z, -x, -y'
'-y, z, -x'
'-z, -x, y'
'-z, x, -y'
'y, -z, -x'
'y, x, -z'
'-y, -x, -z'
'-x, z, y'
'-x, -z, -y'
'z, -y, x'
'-z, -y, -x'
'-x, -y, -z'
'y, -x, -z'
'x, y, -z'
'-y, x, -z'
'-x, z, -y'
'-x, y, z'
'-x, -z, y'
'-z, -y, x'
'x, -y, z'
'z, -y, -x'
'-z, -x, -y'
'-y, -z, -x'
'y, z, -x'
'-z, x, y'
'y, -z, x'
'z, x, -y'
'z, -x, y'
'-y, z, x'
'-y, -x, z'
'y, x, z'
'x, -z, -y'
'x, z, y'
'-z, y, -x'
'z, y, x'

loop_
_atom_site_label
_atom_site_type_symbol
_atom_site_fract_x
_atom_site_fract_y
_atom_site_fract_z
_atom_site_U_iso_or_equiv
_atom_site_adp_type
_atom_site_occupancy
_atom_site_symmetry_multiplicity
_atom_site_calc_flag
_atom_site_refinement_flags
Mn1 Mn 0.0000 0.0000 0.0000 0.0405(4) Uani 1 48 d S
N2 N 0.5000 0.0000 0.0000 0.0693(10) Uani 1 16 d S
N3 N 0.3353(7) 0.0000 0.0706(14) 0.091(4) Uani 0.25 2 d SP
N1 N 0.5000 0.5000 0.5000 0.0576(14) Uani 1 48 d S
C1 C 0.3425(15) 0.3425(15) 0.5000 0.221(14) Uani 0.33 4 d SP

loop_
_atom_site_aniso_label
_atom_site_aniso_U_11
_atom_site_aniso_U_22
_atom_site_aniso_U_33
_atom_site_aniso_U_23
_atom_site_aniso_U_13
_atom_site_aniso_U_12
Mn1 0.0405(4) 0.0405(4) 0.0405(4) 0.000 0.000 0.000
N2 0.0447(18) 0.0816(17) 0.0816(17) 0.000 0.000 0.000
N3 0.046(2) 0.149(11) 0.079(4) 0.000 -0.010(2) 0.000
N1 0.0576(14) 0.0576(14) 0.0576(14) 0.000 0.000 0.000
C1 0.27(2) 0.27(2) 0.131(13) 0.000 0.000 -0.22(2)

loop_
_atom_type_symbol
_atom_type_description
_atom_type_scat_dispersion_real
_atom_type_scat_dispersion_imag
_atom_type_scat_source
C C 0.0033 0.0016 'International Tables Vol C Tables 4.2.6.8 and 6.1.1.4'
H H 0.0000 0.0000 'International Tables Vol C Tables 4.2.6.8 and 6.1.1.4'
N N 0.0061 0.0033 'International Tables Vol C Tables 4.2.6.8 and 6.1.1.4'
Mn Mn 0.3368 0.7283 'International Tables Vol C Tables 4.2.6.8 and 6.1.1.4'

loop_
_geom_angle_atom_site_label_1
_geom_angle_atom_site_label_2
_geom_angle_atom_site_label_3
_geom_angle
_geom_angle_site_symmetry_1
_geom_angle_site_symmetry_3
N3 Mn1 N3 180.0 47 23
N3 Mn1 N3 66.2(5) 47 25
N3 Mn1 N3 113.8(5) 23 25
N3 Mn1 N3 101.6(2) 47 2
N3 Mn1 N3 78.4(2) 23 2
N3 Mn1 N3 92.43(10) 25 2
N3 Mn1 N3 78.4(2) 47 26
N3 Mn1 N3 101.6(2) 23 26
N3 Mn1 N3 87.57(10) 25 26
N3 Mn1 N3 180.0(5) 2 26
N3 Mn1 N3 16.8(3) 47 36
N3 Mn1 N3 163.2(3) 23 36
N3 Mn1 N3 78.4(2) 25 36
N3 Mn1 N3 113.8(5) 2 36
N3 Mn1 N3 66.2(5) 26 36
N3 Mn1 N3 163.2(3) 47 12
N3 Mn1 N3 16.8(3) 23 12
N3 Mn1 N3 101.6(2) 25 12
N3 Mn1 N3 66.2(5) 2 12
N3 Mn1 N3 113.8(5) 26 12
N3 Mn1 N3 180.0 36 12
N3 Mn1 N3 87.57(10) 47 35
N3 Mn1 N3 92.43(10) 23 35
N3 Mn1 N3 78.4(2) 25 35
N3 Mn1 N3 163.2(3) 2 35
N3 Mn1 N3 16.8(3) 26 35
N3 Mn1 N3 78.4(2) 36 35
N3 Mn1 N3 101.6(2) 12 35
N3 Mn1 N3 92.43(10) 47 11
N3 Mn1 N3 87.57(10) 23 11
N3 Mn1 N3 101.6(2) 25 11
N3 Mn1 N3 16.8(3) 2 11
N3 Mn1 N3 163.2(3) 26 11
N3 Mn1 N3 101.6(2) 36 11
N3 Mn1 N3 78.4(2) 12 11
N3 Mn1 N3 180.0 35 11
N3 Mn1 N3 78.4(2) 47 31
N3 Mn1 N3 101.6(2) 23 31
N3 Mn1 N3 16.8(3) 25 31
N3 Mn1 N3 101.6(2) 2 31
N3 Mn1 N3 78.4(2) 26 31
N3 Mn1 N3 87.57(10) 36 31
N3 Mn1 N3 92.43(10) 12 31
N3 Mn1 N3 66.2(5) 35 31
N3 Mn1 N3 113.8(5) 11 31
N3 Mn1 N3 101.6(2) 47 7
N3 Mn1 N3 78.4(2) 23 7
N3 Mn1 N3 163.2(3) 25 7
N3 Mn1 N3 78.4(2) 2 7
N3 Mn1 N3 101.6(2) 26 7
N3 Mn1 N3 92.43(10) 36 7
N3 Mn1 N3 87.57(10) 12 7
N3 Mn1 N3 113.8(5) 35 7
N3 Mn1 N3 66.2(5) 11 7
N3 Mn1 N3 180.0(5) 31 7
N3 Mn1 N3 90.0 47 3
N3 Mn1 N3 90.0 23 3
N3 Mn1 N3 23.8(5) 25 3
N3 Mn1 N3 87.57(10) 2 3
N3 Mn1 N3 92.43(10) 26 3
N3 Mn1 N3 101.6(2) 36 3
N3 Mn1 N3 78.4(2) 12 3
N3 Mn1 N3 78.4(2) 35 3
N3 Mn1 N3 101.6(2) 11 3
N3 Mn1 N3 16.8(3) 31 3
N3 Mn1 N3 163.2(3) 7 3
N3 N2 N3 147.6(6) . 29_655
N3 N2 N3 32.4(6) . 5
N3 N2 N3 180.0(9) 29_655 5
N3 N2 N3 133.6(8) . 3_655
N3 N2 N3 32.4(6) 29_655 3_655
N3 N2 N3 147.6(6) 5 3_655
N3 N2 N3 46.4(8) . 27
N3 N2 N3 147.6(6) 29_655 27
N3 N2 N3 32.4(6) 5 27
N3 N2 N3 180.0(9) 3_655 27
N3 N2 N3 147.6(6) . 31_655
N3 N2 N3 46.4(8) 29_655 31_655
N3 N2 N3 133.6(8) 5 31_655
N3 N2 N3 32.4(6) 3_655 31_655
N3 N2 N3 147.6(6) 27 31_655
N3 N2 N3 180.000(1) . 25_655
N3 N2 N3 32.4(6) 29_655 25_655
N3 N2 N3 147.6(6) 5 25_655
N3 N2 N3 46.4(8) 3_655 25_655
N3 N2 N3 133.6(8) 27 25_655
N3 N2 N3 32.4(6) 31_655 25_655
N3 N2 N3 32.4(6) . 7
N3 N2 N3 133.6(8) 29_655 7
N3 N2 N3 46.4(8) 5 7
N3 N2 N3 147.6(6) 3_655 7
N3 N2 N3 32.4(6) 27 7
N3 N2 N3 180.0(9) 31_655 7
N3 N2 N3 147.6(6) 25_655 7
N3 N3 N3 90.002(1) 5 7
N3 N3 N3 45.0 5 27
N3 N3 N3 45.0 7 27
N3 N3 N2 73.8(3) 5 .
N3 N3 N2 73.8(3) 7 .
N3 N3 N2 66.8(4) 27 .
N3 N3 Mn1 81.62(17) 5 .
N3 N3 Mn1 81.62(17) 7 .
N3 N3 Mn1 78.1(2) 27 .
N2 N3 Mn1 144.9(7) . .
C1 N1 C1 120.0 . 34_566
C1 N1 C1 180.000(1) . 25_666
C1 N1 C1 60.0 34_566 25_666
C1 N1 C1 60.0 . 10_655
C1 N1 C1 180.000(1) 34_566 10_655
C1 N1 C1 120.0 25_666 10_655
C1 N1 C1 120.0 . 29_656
C1 N1 C1 60.0 34_566 29_656
C1 N1 C1 60.0 25_666 29_656
C1 N1 C1 120.000(1) 10_655 29_656
C1 N1 C1 60.000(1) . 5_565
C1 N1 C1 120.0 34_566 5_565
C1 N1 C1 120.0 25_666 5_565
C1 N1 C1 60.000(1) 10_655 5_565
C1 N1 C1 180.000(1) 29_656 5_565
C1 N1 C1 90.0 . 2_655
C1 N1 C1 120.000(1) 34_566 2_655
C1 N1 C1 90.000(1) 25_666 2_655
C1 N1 C1 60.0 10_655 2_655
C1 N1 C1 60.0 29_656 2_655
C1 N1 C1 120.000(1) 5_565 2_655
C1 N1 C1 60.0 . 7_556
C1 N1 C1 60.0 34_566 7_556
C1 N1 C1 120.0 25_666 7_556
C1 N1 C1 120.0 10_655 7_556
C1 N1 C1 90.0 29_656 7_556
C1 N1 C1 90.000(1) 5_565 7_556
C1 N1 C1 120.0 2_655 7_556
C1 N1 C1 120.0 . 31_665
C1 N1 C1 120.0 34_566 31_665
C1 N1 C1 60.000(1) 25_666 31_665
C1 N1 C1 60.0 10_655 31_665
C1 N1 C1 90.000(1) 29_656 31_665
C1 N1 C1 90.000(1) 5_565 31_665
C1 N1 C1 60.0 2_655 31_665
C1 N1 C1 180.000(1) 7_556 31_665
C1 N1 C1 60.0 . 8_556
C1 N1 C1 90.000(1) 34_566 8_556
C1 N1 C1 120.000(1) 25_666 8_556
C1 N1 C1 90.000(1) 10_655 8_556
C1 N1 C1 60.0 29_656 8_556
C1 N1 C1 120.000(1) 5_565 8_556
C1 N1 C1 60.000(1) 2_655 8_556
C1 N1 C1 60.000(1) 7_556 8_556
C1 N1 C1 120.000(1) 31_665 8_556
C1 N1 C1 120.0 . 32_665
C1 N1 C1 90.000(1) 34_566 32_665
C1 N1 C1 60.0 25_666 32_665
C1 N1 C1 90.0 10_655 32_665
C1 N1 C1 120.0 29_656 32_665
C1 N1 C1 60.0 5_565 32_665
C1 N1 C1 120.000(1) 2_655 32_665
C1 N1 C1 120.0 7_556 32_665
C1 N1 C1 60.0 31_665 32_665
C1 N1 C1 180.000(1) 8_556 32_665
C1 N1 C1 90.000(1) . 26_566
C1 N1 C1 60.000(1) 34_566 26_566
C1 N1 C1 90.0 25_666 26_566
C1 N1 C1 120.0 10_655 26_566
C1 N1 C1 120.0 29_656 26_566
C1 N1 C1 60.0 5_565 26_566
C1 N1 C1 180.000(1) 2_655 26_566
C1 N1 C1 60.0 7_556 26_566
C1 N1 C1 120.0 31_665 26_566
C1 N1 C1 120.0 8_556 26_566
C1 N1 C1 60.000(1) 32_665 26_566
N1 C1 C1 60.001(3) . 8_556
N1 C1 C1 60.001(2) . 7_556
C1 C1 C1 60.001(1) 8_556 7_556
N1 C1 C1 60.001(2) . 10_655
C1 C1 C1 90.001(5) 8_556 10_655
C1 C1 C1 120.002(8) 7_556 10_655
N1 C1 C1 60.001(2) . 5_565
C1 C1 C1 120.002(8) 8_556 5_565
C1 C1 C1 90.001(3) 7_556 5_565
C1 C1 C1 60.001(1) 10_655 5_565
N1 C1 C1 45.000(1) . 26_566
C1 C1 C1 90.0 8_556 26_566
C1 C1 C1 45.000(1) 7_556 26_566
C1 C1 C1 90.001(1) 10_655 26_566
C1 C1 C1 45.001(1) 5_565 26_566
N1 C1 C1 45.000(1) . 2_655
C1 C1 C1 45.0 8_556 2_655
C1 C1 C1 90.0 7_556 2_655
C1 C1 C1 45.001(2) 10_655 2_655
C1 C1 C1 90.001(2) 5_565 2_655
C1 C1 C1 90.0 26_566 2_655

loop_
_geom_bond_atom_site_label_1
_geom_bond_atom_site_label_2
_geom_bond_distance
_geom_bond_site_symmetry_2
Mn1 N3 2.210(5) 47
Mn1 N3 2.210(5) 23
Mn1 N3 2.210(5) 25
Mn1 N3 2.210(5) 2
Mn1 N3 2.210(5) 26
Mn1 N3 2.210(5) 36
Mn1 N3 2.210(5) 12
Mn1 N3 2.210(5) 35
Mn1 N3 2.210(5) 11
Mn1 N3 2.210(5) 31
Mn1 N3 2.210(5) 7
Mn1 N3 2.210(5) 3
N2 N3 1.156(6) .
N2 N3 1.156(6) 29_655
N2 N3 1.156(6) 5
N2 N3 1.156(6) 3_655
N2 N3 1.156(6) 27
N2 N3 1.156(6) 31_655
N2 N3 1.156(6) 25_655
N2 N3 1.156(6) 7
N3 N3 0.644(13) 5
N3 N3 0.644(13) 7
N3 N3 0.911(19) 27
N1 C1 1.436(14) .
N1 C1 1.436(14) 34_566
N1 C1 1.436(14) 25_666
N1 C1 1.436(14) 10_655
N1 C1 1.436(14) 29_656
N1 C1 1.436(14) 5_565
N1 C1 1.436(14) 2_655
N1 C1 1.436(14) 7_556
N1 C1 1.436(14) 31_665
N1 C1 1.436(14) 8_556
N1 C1 1.436(14) 32_665
N1 C1 1.436(14) 26_566
C1 C1 1.436(14) 8_556
C1 C1 1.436(14) 7_556
C1 C1 1.436(14) 10_655
C1 C1 1.436(14) 5_565
C1 C1 2.031(19) 26_566
C1 C1 2.03(2) 2_655
